data_4334434
loop_
_publ_author_name
'B. Nisar Ahamed'
'Ranjan Dutta'
'Pradyut Ghosh'

_publ_section_title
;
 Role of Wingtip Substituents on Benzene-Platform-Based Tetrapodal Ligands
 toward the Formation of a Self-Assembled Silver Carbene Cage
;
_journal_name_full 'Inorganic Chemistry'
_journal_page_first 4269
_journal_page_last 4276
_journal_paper_doi 10.1021/ic302184h
_journal_volume 52
_journal_year 2013
_chemical_formula_sum 'C13 H13 Ag F6 N4 P'
_chemical_formula_weight 478.11
_space_group_IT_number 14
_symmetry_cell_setting monoclinic
_symmetry_space_group_name_Hall '-P 2ybc'
_symmetry_space_group_name_H-M 'P 1 21/c 1'
_atom_sites_solution_hydrogens geom
_atom_sites_solution_primary direct
_atom_sites_solution_secondary difmap
_audit_creation_method SHELXL-97
_cell_angle_alpha 90.00
_cell_angle_beta 91.400(2)
_cell_angle_gamma 90.00
_cell_formula_units_Z 4
_cell_length_a 8.9599(5)
_cell_length_b 12.4841(7)
_cell_length_c 14.9233(8)
_cell_measurement_reflns_used 2871
_cell_measurement_temperature 293(2)
_cell_measurement_theta_max 20.57
_cell_measurement_theta_min 2.73
_cell_volume 1668.77(16)
_computing_cell_refinement 'Bruker SMART'
_computing_data_collection 'Bruker SMART'
_computing_data_reduction 'Bruker SAINT'
_computing_molecular_graphics 'MERCURY 2.3'
_computing_publication_material 'ORTEP 3V.2'
_computing_structure_refinement 'SHELXL-97 (Sheldrick, 2008)'
_computing_structure_solution 'SHELXS-97 (Sheldrick, 2008)'
_diffrn_ambient_temperature 293(2)
_diffrn_measured_fraction_theta_full 0.999
_diffrn_measured_fraction_theta_max 0.999
_diffrn_measurement_device_type 'CCD area detector'
_diffrn_measurement_method 'phi and omega scans'
_diffrn_radiation_monochromator graphite
_diffrn_radiation_source 'fine-focus sealed tube'
_diffrn_radiation_type MoK\a
_diffrn_radiation_wavelength 0.71073
_diffrn_reflns_av_R_equivalents 0.0494
_diffrn_reflns_av_sigmaI/netI 0.0302
_diffrn_reflns_limit_h_max 10
_diffrn_reflns_limit_h_min -10
_diffrn_reflns_limit_k_max 14
_diffrn_reflns_limit_k_min -14
_diffrn_reflns_limit_l_max 17
_diffrn_reflns_limit_l_min -17
_diffrn_reflns_number 18831
_diffrn_reflns_theta_full 24.73
_diffrn_reflns_theta_max 24.73
_diffrn_reflns_theta_min 2.13
_exptl_absorpt_coefficient_mu 1.370
_exptl_absorpt_correction_T_max 0.8983
_exptl_absorpt_correction_T_min 0.7712
_exptl_absorpt_correction_type multi-scan
_exptl_absorpt_process_details SADABS
_exptl_crystal_colour COLORLESS
_exptl_crystal_density_diffrn 1.903
_exptl_crystal_description PLATE
_exptl_crystal_F_000 940
_exptl_crystal_size_max 0.20
_exptl_crystal_size_mid 0.10
_exptl_crystal_size_min 0.08
_refine_diff_density_max 1.066
_refine_diff_density_min -0.801
_refine_diff_density_rms 0.179
_refine_ls_extinction_method none
_refine_ls_goodness_of_fit_ref 0.951
_refine_ls_hydrogen_treatment mixed
_refine_ls_matrix_type full
_refine_ls_number_parameters 253
_refine_ls_number_reflns 2846
_refine_ls_number_restraints 0
_refine_ls_restrained_S_all 0.951
_refine_ls_R_factor_all 0.0876
_refine_ls_R_factor_gt 0.0587
_refine_ls_shift/su_max 0.000
_refine_ls_shift/su_mean 0.000
_refine_ls_structure_factor_coef Fsqd
_refine_ls_weighting_details 'calc w=1/[\s^2^(Fo^2^)+(0.1510P)^2^+1.7877P] where P=(Fo^2^+2Fc^2^)/3'
_refine_ls_weighting_scheme calc
_refine_ls_wR_factor_gt 0.1810
_refine_ls_wR_factor_ref 0.2118
_reflns_number_gt 1997
_reflns_number_total 2846
_reflns_threshold_expression >2sigma(I)
_cod_data_source_file ic302184h_si_002_4.cif
_cod_data_source_block Complex1
_cod_original_sg_symbol_H-M 'P 1 21/c 1 '
_cod_database_code 4334434

loop_
_symmetry_equiv_pos_as_xyz
'x, y, z'
'-x, y+1/2, -z+1/2'
'-x, -y, -z'
'x, -y-1/2, z-1/2'

loop_
_atom_site_label
_atom_site_type_symbol
_atom_site_fract_x
_atom_site_fract_y
_atom_site_fract_z
_atom_site_U_iso_or_equiv
_atom_site_adp_type
_atom_site_occupancy
_atom_site_symmetry_multiplicity
_atom_site_calc_flag
_atom_site_refinement_flags
Ag1 Ag 0.45117(6) 0.51496(5) 0.10723(5) 0.0757(4) Uani 1 1 d .
P1 P 0.9499(3) 0.01128(18) 0.1697(2) 0.0878(8) Uani 1 1 d .
N4 N 0.5626(8) 0.7506(5) 0.1088(6) 0.093(2) Uani 1 1 d .
C9 C 0.4520(7) 0.3485(7) 0.1249(5) 0.074(2) Uani 1 1 d .
C12 C 0.7217(10) 0.3260(9) 0.1716(10) 0.119(4) Uani 1 1 d .
H12A H 0.7926 0.2674 0.1703 0.143 Uiso 1 1 calc R
H12B H 0.7259 0.3584 0.2307 0.143 Uiso 1 1 calc R
C10 C 0.3836(11) 0.1776(7) 0.1307(8) 0.105(3) Uani 1 1 d .
H10 H 0.3250 0.1162 0.1272 0.126 Uiso 1 1 calc R
C16 C 0.7158(11) 0.7202(9) 0.1344(10) 0.132(5) Uani 1 1 d .
H16A H 0.7226 0.7039 0.1979 0.159 Uiso 1 1 calc R
H16B H 0.7838 0.7785 0.1221 0.159 Uiso 1 1 calc R
C2 C 0.5157(13) 0.8547(8) 0.1009(9) 0.120(4) Uani 1 1 d .
H2 H 0.5728 0.9161 0.1103 0.144 Uiso 1 1 calc R
C4 C 0.1797(10) 0.7067(9) 0.0544(9) 0.108(3) Uani 1 1 d .
H4A H 0.1250 0.7598 0.0192 0.130 Uiso 1 1 calc R
H4B H 0.1266 0.6940 0.1092 0.130 Uiso 1 1 calc R
C11 C 0.5282(11) 0.1825(8) 0.1548(8) 0.105(3) Uani 1 1 d .
H11 H 0.5890 0.1253 0.1716 0.126 Uiso 1 1 calc R
C15 C 0.7598(13) 0.6127(11) 0.0746(11) 0.063(4) Uani 0.50 1 d P
C3 C 0.3707(12) 0.8501(8) 0.0769(8) 0.109(3) Uani 1 1 d .
H3 H 0.3091 0.9083 0.0639 0.131 Uiso 1 1 calc R
N3 N 0.3295(7) 0.7447(5) 0.0750(5) 0.0803(19) Uani 1 1 d .
N1 N 0.3384(7) 0.2799(5) 0.1122(5) 0.0767(18) Uani 1 1 d .
N2 N 0.5695(7) 0.2873(6) 0.1500(6) 0.088(2) Uani 1 1 d .
C8 C 0.1885(9) 0.3089(8) 0.0853(8) 0.097(3) Uani 1 1 d .
H8A H 0.1340 0.3335 0.1368 0.116 Uiso 1 1 calc R
H8B H 0.1368 0.2474 0.0598 0.116 Uiso 1 1 calc R
C7 C 0.1973(12) 0.3984(11) 0.0156(11) 0.061(4) Uani 0.50 1 d P
F5 F 0.9017(14) 0.1022(9) 0.1055(7) 0.206(5) Uani 1 1 d .
F1 F 0.7913(10) 0.0027(7) 0.2083(10) 0.200(5) Uani 1 1 d .
F3 F 0.9873(11) -0.0868(9) 0.2217(9) 0.220(5) Uani 1 1 d .
F2 F 0.9051(18) -0.0669(12) 0.0894(8) 0.244(7) Uani 1 1 d .
F4 F 0.9871(14) 0.0965(11) 0.2340(9) 0.244(6) Uani 1 1 d .
C6 C 0.1665(14) 0.5015(10) 0.0471(10) 0.055(3) Uani 0.50 1 d P
H6 H 0.1262 0.5091 0.1036 0.066 Uiso 0.50 1 calc PR
C1 C 0.4484(7) 0.6828(7) 0.0967(5) 0.072(2) Uani 1 1 d .
F6 F 1.1098(10) 0.0169(7) 0.1401(11) 0.205(5) Uani 1 1 d .
C13 C 0.7614(13) 0.4192(11) 0.0910(11) 0.065(4) Uani 0.50 1 d P
C5 C 0.1941(12) 0.5934(10) -0.0036(9) 0.051(3) Uani 0.50 1 d P
C14 C 0.7504(17) 0.5185(12) 0.1241(10) 0.064(4) Uani 0.50 1 d P
H14 H 0.7353 0.5251 0.1852 0.076 Uiso 0.50 1 calc PR

loop_
_atom_site_aniso_label
_atom_site_aniso_U_11
_atom_site_aniso_U_22
_atom_site_aniso_U_33
_atom_site_aniso_U_23
_atom_site_aniso_U_13
_atom_site_aniso_U_12
Ag1 0.0502(4) 0.0604(5) 0.1165(7) -0.0037(3) 0.0015(3) -0.0040(2)
P1 0.0500(12) 0.0670(14) 0.147(3) 0.0186(14) 0.0051(13) 0.0009(9)
N4 0.071(4) 0.054(4) 0.153(7) -0.017(4) -0.003(4) -0.007(3)
C9 0.053(4) 0.073(5) 0.095(6) 0.004(4) 0.004(4) -0.008(3)
C12 0.061(5) 0.086(7) 0.210(12) 0.009(7) -0.025(6) 0.005(5)
C10 0.082(6) 0.061(5) 0.174(10) 0.019(6) 0.012(6) -0.017(5)
C16 0.067(6) 0.083(7) 0.245(15) -0.020(8) -0.032(7) -0.014(5)
C2 0.105(8) 0.060(6) 0.193(12) -0.036(6) -0.009(7) -0.009(5)
C4 0.058(5) 0.099(7) 0.168(10) 0.018(7) -0.006(5) 0.014(5)
C11 0.086(6) 0.063(5) 0.166(10) 0.022(6) 0.003(6) 0.001(5)
C15 0.035(6) 0.053(8) 0.101(12) 0.000(7) -0.011(7) -0.001(5)
C3 0.106(8) 0.065(6) 0.155(10) -0.012(6) -0.017(7) 0.020(5)
N3 0.059(4) 0.063(4) 0.119(6) -0.009(4) -0.003(4) 0.005(3)
N1 0.057(4) 0.071(4) 0.103(5) 0.017(4) 0.007(3) -0.012(3)
N2 0.055(4) 0.066(4) 0.142(7) 0.007(4) -0.001(4) -0.003(3)
C8 0.056(5) 0.089(6) 0.145(9) 0.012(6) 0.000(5) -0.018(4)
C7 0.023(6) 0.056(8) 0.102(12) 0.011(7) -0.014(6) -0.011(5)
F5 0.265(11) 0.169(9) 0.186(9) 0.074(7) 0.028(8) 0.077(8)
F1 0.082(5) 0.255(13) 0.266(13) 0.074(7) 0.061(7) 0.017(5)
F3 0.178(9) 0.184(9) 0.296(14) 0.126(9) -0.012(9) 0.036(7)
F2 0.314(15) 0.238(14) 0.182(9) -0.045(9) 0.046(10) -0.151(13)
F4 0.250(12) 0.256(13) 0.225(11) -0.127(10) 0.012(9) -0.068(10)
C6 0.032(6) 0.068(9) 0.066(9) -0.002(6) -0.003(6) -0.003(5)
C1 0.048(4) 0.068(5) 0.100(6) -0.016(4) 0.001(4) 0.000(3)
F6 0.090(5) 0.208(11) 0.322(16) -0.034(8) 0.076(8) -0.021(5)
C13 0.032(6) 0.059(8) 0.102(12) 0.011(8) -0.011(7) -0.005(5)
C5 0.029(6) 0.061(7) 0.063(9) 0.001(6) -0.003(5) 0.006(5)
C14 0.055(8) 0.079(10) 0.056(8) -0.003(7) -0.019(6) -0.002(7)

loop_
_atom_type_symbol
_atom_type_description
_atom_type_scat_dispersion_real
_atom_type_scat_dispersion_imag
_atom_type_scat_source
C C 0.0033 0.0016 'International Tables Vol C Tables 4.2.6.8 and 6.1.1.4'
H H 0.0000 0.0000 'International Tables Vol C Tables 4.2.6.8 and 6.1.1.4'
N N 0.0061 0.0033 'International Tables Vol C Tables 4.2.6.8 and 6.1.1.4'
F F 0.0171 0.0103 'International Tables Vol C Tables 4.2.6.8 and 6.1.1.4'
P P 0.1023 0.0942 'International Tables Vol C Tables 4.2.6.8 and 6.1.1.4'
Ag Ag -0.8971 1.1015 'International Tables Vol C Tables 4.2.6.8 and 6.1.1.4'

loop_
_geom_angle_atom_site_label_1
_geom_angle_atom_site_label_2
_geom_angle_atom_site_label_3
_geom_angle
_geom_angle_site_symmetry_1
_geom_angle_site_symmetry_3
C9 Ag1 C1 177.0(3) . .
C9 Ag1 C14 90.2(4) . .
C1 Ag1 C14 90.0(4) . .
C9 Ag1 C6 88.9(3) . .
C1 Ag1 C6 91.6(3) . .
C14 Ag1 C6 165.6(5) . .
C9 Ag1 Ag1 90.5(2) . 3_665
C1 Ag1 Ag1 92.5(2) . 3_665
C14 Ag1 Ag1 78.9(3) . 3_665
C6 Ag1 Ag1 86.7(3) . 3_665
F4 P1 F3 102.3(11) . .
F4 P1 F6 87.5(7) . .
F3 P1 F6 89.3(7) . .
F4 P1 F5 85.9(8) . .
F3 P1 F5 171.8(8) . .
F6 P1 F5 92.1(7) . .
F4 P1 F1 90.2(7) . .
F3 P1 F1 86.9(6) . .
F6 P1 F1 175.1(8) . .
F5 P1 F1 92.1(6) . .
F4 P1 F2 171.3(9) . .
F3 P1 F2 86.4(9) . .
F6 P1 F2 91.8(7) . .
F5 P1 F2 85.5(9) . .
F1 P1 F2 91.1(8) . .
C1 N4 C2 110.9(8) . .
C1 N4 C16 125.5(7) . .
C2 N4 C16 123.4(8) . .
N1 C9 N2 105.2(7) . .
N1 C9 Ag1 128.0(6) . .
N2 C9 Ag1 126.7(5) . .
N2 C12 C13 106.0(9) . .
C11 C10 N1 107.0(8) . .
N4 C16 C15 107.5(8) . .
C3 C2 N4 106.0(8) . .
N3 C4 C5 107.8(7) . .
C10 C11 N2 107.1(8) . .
C14 C15 C7 116.3(13) . 3_665
C14 C15 C16 112.2(14) . .
C7 C15 C16 131.4(13) 3_665 .
C2 C3 N3 107.9(8) . .
C1 N3 C3 109.6(7) . .
C1 N3 C4 125.8(7) . .
C3 N3 C4 124.6(8) . .
C9 N1 C10 110.4(7) . .
C9 N1 C8 125.3(7) . .
C10 N1 C8 124.2(7) . .
C9 N2 C11 110.4(7) . .
C9 N2 C12 125.9(8) . .
C11 N2 C12 123.7(8) . .
N1 C8 C7 108.1(7) . .
C6 C7 C15 118.0(13) . 3_665
C6 C7 C8 115.4(14) . .
C15 C7 C8 126.6(13) 3_665 .
C5 C6 C7 122.2(14) . .
C5 C6 Ag1 87.1(7) . .
C7 C6 Ag1 88.6(7) . .
N4 C1 N3 105.5(8) . .
N4 C1 Ag1 127.8(6) . .
N3 C1 Ag1 126.7(5) . .
C14 C13 C5 118.6(13) . 3_665
C14 C13 C12 110.5(14) . .
C5 C13 C12 130.8(12) 3_665 .
C13 C5 C6 118.4(12) 3_665 .
C13 C5 C4 127.9(12) 3_665 .
C6 C5 C4 113.6(12) . .
C13 C14 C15 125.5(16) . .
C13 C14 Ag1 91.9(8) . .
C15 C14 Ag1 92.1(8) . .

loop_
_geom_bond_atom_site_label_1
_geom_bond_atom_site_label_2
_geom_bond_distance
_geom_bond_site_symmetry_2
Ag1 C9 2.095(9) .
Ag1 C1 2.101(9) .
Ag1 C14 2.687(15) .
Ag1 C6 2.689(12) .
Ag1 Ag1 3.3594(14) 3_665
P1 F4 1.466(10) .
P1 F3 1.484(8) .
P1 F6 1.511(9) .
P1 F5 1.540(9) .
P1 F1 1.551(9) .
P1 F2 1.590(11) .
N4 C1 1.337(10) .
N4 C2 1.371(12) .
N4 C16 1.465(12) .
C9 N1 1.340(9) .
C9 N2 1.347(10) .
C12 N2 1.475(11) .
C12 C13 1.717(19) .
C10 C11 1.337(14) .
C10 N1 1.365(11) .
C16 C15 1.665(18) .
C2 C3 1.340(15) .
C4 N3 1.449(11) .
C4 C5 1.665(17) .
C11 N2 1.361(12) .
C15 C14 1.39(2) .
C15 C7 1.41(2) 3_665
C3 N3 1.367(12) .
N3 C1 1.349(10) .
N1 C8 1.439(11) .
C8 C7 1.530(17) .
C7 C6 1.400(19) .
C7 C15 1.41(2) 3_665
C6 C5 1.399(18) .
C13 C14 1.34(2) .
C13 C5 1.38(2) 3_665
C5 C13 1.38(2) 3_665
